data_4104281
loop_
_publ_author_name
'Evan M. Benbow'
'Naresh S. Dalal'
'Susan E. Latturner'

_publ_contact_author_address
;
 Department of Chemistry and Biochemistry
 Florida State University
 Tallahassee, FL  32308
;
_publ_contact_author_email latturne@chem.fsu.edu
_publ_contact_author_fax 8506448281
_publ_contact_author_name 'Prof. Susan E. Latturner'
_publ_contact_author_phone 8506444047
_publ_section_title
;
 Spin Glass Behavior of Isolated, Geometrically Frustrated Tetrahedra of
 Iron Atoms in the Intermetallic La21Fe8Sn7C12
;
_journal_name_full 'Journal of the American Chemical Society'
_journal_page_first 3349
_journal_page_last 3354
_journal_paper_doi 10.1021/ja809084n
_journal_volume 131
_journal_year 2009
_chemical_formula_sum 'C12 Bi7 Ce21 Fe8'
_chemical_formula_weight 4996.30
_chemical_name_systematic
; 
 ? 
;
_space_group_IT_number 225
_symmetry_cell_setting cubic
_symmetry_space_group_name_Hall '-F 4 2 3'
_symmetry_space_group_name_H-M 'F m -3 m'
_atom_sites_solution_hydrogens none
_atom_sites_solution_primary direct
_atom_sites_solution_secondary difmap
_audit_creation_method SHELXL-97
_cell_angle_alpha 90.00
_cell_angle_beta 90.00
_cell_angle_gamma 90.00
_cell_formula_units_Z 4
_cell_length_a 16.2992(3)
_cell_length_b 16.2992(3)
_cell_length_c 16.2992(3)
_cell_measurement_reflns_used 14993
_cell_measurement_temperature 293(2)
_cell_measurement_theta_max 28.27
_cell_measurement_theta_min 2.16
_cell_volume 4330.11(14)
_computing_cell_refinement 'Bruker SMART'
_computing_data_collection 'Bruker SMART'
_computing_data_reduction 'Bruker SMART'
_computing_molecular_graphics 'Bruker SHELXTL'
_computing_publication_material 'Bruker SHELXTL'
_computing_structure_refinement 'SHELXL-97 (Sheldrick, 1997)'
_computing_structure_solution 'SHELXS-97 (Sheldrick, 1990)'
_diffrn_ambient_temperature 293(2)
_diffrn_measured_fraction_theta_full 1.000
_diffrn_measured_fraction_theta_max 1.000
_diffrn_measurement_device_type 'Bruker APEX CCD area detector'
_diffrn_measurement_method 'phi and omega scans'
_diffrn_radiation_monochromator graphite
_diffrn_radiation_source 'fine-focus sealed tube'
_diffrn_radiation_type MoK\a
_diffrn_radiation_wavelength 0.71073
_diffrn_reflns_av_R_equivalents 0.0542
_diffrn_reflns_av_sigmaI/netI 0.0121
_diffrn_reflns_limit_h_max 21
_diffrn_reflns_limit_h_min -21
_diffrn_reflns_limit_k_max 21
_diffrn_reflns_limit_k_min -21
_diffrn_reflns_limit_l_max 21
_diffrn_reflns_limit_l_min -21
_diffrn_reflns_number 14993
_diffrn_reflns_theta_full 28.27
_diffrn_reflns_theta_max 28.27
_diffrn_reflns_theta_min 2.16
_exptl_absorpt_coefficient_mu 52.447
_exptl_absorpt_correction_type empirical
_exptl_absorpt_process_details 'via SADABS (Bruker, 2000)'
_exptl_crystal_colour silver
_exptl_crystal_density_diffrn 7.664
_exptl_crystal_density_method 'not measured'
_exptl_crystal_description cubic
_exptl_crystal_F_000 8316
_exptl_crystal_size_max 0.06
_exptl_crystal_size_mid 0.05
_exptl_crystal_size_min 0.04
_refine_diff_density_max 1.170
_refine_diff_density_min -1.309
_refine_diff_density_rms 0.277
_refine_ls_extinction_coef 0.0000039(13)
_refine_ls_extinction_expression Fc^*^=kFc[1+0.001xFc^2^\l^3^/sin(2\q)]^-1/4^
_refine_ls_extinction_method SHELXL
_refine_ls_goodness_of_fit_ref 1.500
_refine_ls_hydrogen_treatment none
_refine_ls_matrix_type full
_refine_ls_number_parameters 19
_refine_ls_number_reflns 325
_refine_ls_number_restraints 0
_refine_ls_restrained_S_all 1.500
_refine_ls_R_factor_all 0.0244
_refine_ls_R_factor_gt 0.0243
_refine_ls_shift/su_max 0.000
_refine_ls_shift/su_mean 0.000
_refine_ls_structure_factor_coef Fsqd
_refine_ls_weighting_details 'calc w=1/[\s^2^(Fo^2^)+(0.0000P)^2^+518.2969P] where P=(Fo^2^+2Fc^2^)/3'
_refine_ls_weighting_scheme calc
_refine_ls_wR_factor_gt 0.0483
_refine_ls_wR_factor_ref 0.0483
_reflns_number_gt 324
_reflns_number_total 325
_reflns_threshold_expression >2sigma(I)
_cod_data_source_file ja809084n_si_001_6.cif
_cod_data_source_block 1sl162d
_cod_original_sg_symbol_H-M Fm-3m
_cod_database_code 4104281

loop_
_symmetry_equiv_pos_as_xyz
'x, y, z'
'-x, -y, z'
'-x, y, -z'
'x, -y, -z'
'z, x, y'
'z, -x, -y'
'-z, -x, y'
'-z, x, -y'
'y, z, x'
'-y, z, -x'
'y, -z, -x'
'-y, -z, x'
'y, x, -z'
'-y, -x, -z'
'y, -x, z'
'-y, x, z'
'x, z, -y'
'-x, z, y'
'-x, -z, -y'
'x, -z, y'
'z, y, -x'
'z, -y, x'
'-z, y, x'
'-z, -y, -x'
'x, y+1/2, z+1/2'
'-x, -y+1/2, z+1/2'
'-x, y+1/2, -z+1/2'
'x, -y+1/2, -z+1/2'
'z, x+1/2, y+1/2'
'z, -x+1/2, -y+1/2'
'-z, -x+1/2, y+1/2'
'-z, x+1/2, -y+1/2'
'y, z+1/2, x+1/2'
'-y, z+1/2, -x+1/2'
'y, -z+1/2, -x+1/2'
'-y, -z+1/2, x+1/2'
'y, x+1/2, -z+1/2'
'-y, -x+1/2, -z+1/2'
'y, -x+1/2, z+1/2'
'-y, x+1/2, z+1/2'
'x, z+1/2, -y+1/2'
'-x, z+1/2, y+1/2'
'-x, -z+1/2, -y+1/2'
'x, -z+1/2, y+1/2'
'z, y+1/2, -x+1/2'
'z, -y+1/2, x+1/2'
'-z, y+1/2, x+1/2'
'-z, -y+1/2, -x+1/2'
'x+1/2, y, z+1/2'
'-x+1/2, -y, z+1/2'
'-x+1/2, y, -z+1/2'
'x+1/2, -y, -z+1/2'
'z+1/2, x, y+1/2'
'z+1/2, -x, -y+1/2'
'-z+1/2, -x, y+1/2'
'-z+1/2, x, -y+1/2'
'y+1/2, z, x+1/2'
'-y+1/2, z, -x+1/2'
'y+1/2, -z, -x+1/2'
'-y+1/2, -z, x+1/2'
'y+1/2, x, -z+1/2'
'-y+1/2, -x, -z+1/2'
'y+1/2, -x, z+1/2'
'-y+1/2, x, z+1/2'
'x+1/2, z, -y+1/2'
'-x+1/2, z, y+1/2'
'-x+1/2, -z, -y+1/2'
'x+1/2, -z, y+1/2'
'z+1/2, y, -x+1/2'
'z+1/2, -y, x+1/2'
'-z+1/2, y, x+1/2'
'-z+1/2, -y, -x+1/2'
'x+1/2, y+1/2, z'
'-x+1/2, -y+1/2, z'
'-x+1/2, y+1/2, -z'
'x+1/2, -y+1/2, -z'
'z+1/2, x+1/2, y'
'z+1/2, -x+1/2, -y'
'-z+1/2, -x+1/2, y'
'-z+1/2, x+1/2, -y'
'y+1/2, z+1/2, x'
'-y+1/2, z+1/2, -x'
'y+1/2, -z+1/2, -x'
'-y+1/2, -z+1/2, x'
'y+1/2, x+1/2, -z'
'-y+1/2, -x+1/2, -z'
'y+1/2, -x+1/2, z'
'-y+1/2, x+1/2, z'
'x+1/2, z+1/2, -y'
'-x+1/2, z+1/2, y'
'-x+1/2, -z+1/2, -y'
'x+1/2, -z+1/2, y'
'z+1/2, y+1/2, -x'
'z+1/2, -y+1/2, x'
'-z+1/2, y+1/2, x'
'-z+1/2, -y+1/2, -x'
'-x, -y, -z'
'x, y, -z'
'x, -y, z'
'-x, y, z'
'-z, -x, -y'
'-z, x, y'
'z, x, -y'
'z, -x, y'
'-y, -z, -x'
'y, -z, x'
'-y, z, x'
'y, z, -x'
'-y, -x, z'
'y, x, z'
'-y, x, -z'
'y, -x, -z'
'-x, -z, y'
'x, -z, -y'
'x, z, y'
'-x, z, -y'
'-z, -y, x'
'-z, y, -x'
'z, -y, -x'
'z, y, x'
'-x, -y+1/2, -z+1/2'
'x, y+1/2, -z+1/2'
'x, -y+1/2, z+1/2'
'-x, y+1/2, z+1/2'
'-z, -x+1/2, -y+1/2'
'-z, x+1/2, y+1/2'
'z, x+1/2, -y+1/2'
'z, -x+1/2, y+1/2'
'-y, -z+1/2, -x+1/2'
'y, -z+1/2, x+1/2'
'-y, z+1/2, x+1/2'
'y, z+1/2, -x+1/2'
'-y, -x+1/2, z+1/2'
'y, x+1/2, z+1/2'
'-y, x+1/2, -z+1/2'
'y, -x+1/2, -z+1/2'
'-x, -z+1/2, y+1/2'
'x, -z+1/2, -y+1/2'
'x, z+1/2, y+1/2'
'-x, z+1/2, -y+1/2'
'-z, -y+1/2, x+1/2'
'-z, y+1/2, -x+1/2'
'z, -y+1/2, -x+1/2'
'z, y+1/2, x+1/2'
'-x+1/2, -y, -z+1/2'
'x+1/2, y, -z+1/2'
'x+1/2, -y, z+1/2'
'-x+1/2, y, z+1/2'
'-z+1/2, -x, -y+1/2'
'-z+1/2, x, y+1/2'
'z+1/2, x, -y+1/2'
'z+1/2, -x, y+1/2'
'-y+1/2, -z, -x+1/2'
'y+1/2, -z, x+1/2'
'-y+1/2, z, x+1/2'
'y+1/2, z, -x+1/2'
'-y+1/2, -x, z+1/2'
'y+1/2, x, z+1/2'
'-y+1/2, x, -z+1/2'
'y+1/2, -x, -z+1/2'
'-x+1/2, -z, y+1/2'
'x+1/2, -z, -y+1/2'
'x+1/2, z, y+1/2'
'-x+1/2, z, -y+1/2'
'-z+1/2, -y, x+1/2'
'-z+1/2, y, -x+1/2'
'z+1/2, -y, -x+1/2'
'z+1/2, y, x+1/2'
'-x+1/2, -y+1/2, -z'
'x+1/2, y+1/2, -z'
'x+1/2, -y+1/2, z'
'-x+1/2, y+1/2, z'
'-z+1/2, -x+1/2, -y'
'-z+1/2, x+1/2, y'
'z+1/2, x+1/2, -y'
'z+1/2, -x+1/2, y'
'-y+1/2, -z+1/2, -x'
'y+1/2, -z+1/2, x'
'-y+1/2, z+1/2, x'
'y+1/2, z+1/2, -x'
'-y+1/2, -x+1/2, z'
'y+1/2, x+1/2, z'
'-y+1/2, x+1/2, -z'
'y+1/2, -x+1/2, -z'
'-x+1/2, -z+1/2, y'
'x+1/2, -z+1/2, -y'
'x+1/2, z+1/2, y'
'-x+1/2, z+1/2, -y'
'-z+1/2, -y+1/2, x'
'-z+1/2, y+1/2, -x'
'z+1/2, -y+1/2, -x'
'z+1/2, y+1/2, x'

loop_
_atom_site_label
_atom_site_type_symbol
_atom_site_fract_x
_atom_site_fract_y
_atom_site_fract_z
_atom_site_U_iso_or_equiv
_atom_site_adp_type
_atom_site_occupancy
_atom_site_symmetry_multiplicity
_atom_site_calc_flag
_atom_site_refinement_flags
Bi1 Bi 0.29165(5) 0.0000 0.0000 0.0056(2) Uani 1 8 d S
Bi2 Bi 0.0000 0.0000 0.0000 0.0207(5) Uani 1 48 d S
Ce1 Ce 0.0000 0.17049(3) 0.17049(3) 0.00482(19) Uani 1 4 d S
Ce2 Ce 0.36211(4) 0.36211(4) 0.36211(4) 0.0046(2) Uani 1 6 d S
Ce3 Ce 0.5000 0.5000 0.5000 0.0084(6) Uani 1 48 d S
Fe1 Fe 0.19429(9) 0.19429(9) 0.19429(9) 0.0034(5) Uani 1 6 d S
C1 C 0.1063(9) 0.2500 0.2500 0.006(2) Uiso 1 4 d S

loop_
_atom_site_aniso_label
_atom_site_aniso_U_11
_atom_site_aniso_U_22
_atom_site_aniso_U_33
_atom_site_aniso_U_23
_atom_site_aniso_U_13
_atom_site_aniso_U_12
Bi1 0.0061(4) 0.0053(2) 0.0053(2) 0.000 0.000 0.000
Bi2 0.0207(5) 0.0207(5) 0.0207(5) 0.000 0.000 0.000
Ce1 0.0040(4) 0.0052(2) 0.0052(2) 0.0002(3) 0.000 0.000
Ce2 0.0046(2) 0.0046(2) 0.0046(2) -0.0009(2) -0.0009(2) -0.0009(2)
Ce3 0.0084(6) 0.0084(6) 0.0084(6) 0.000 0.000 0.000
Fe1 0.0034(5) 0.0034(5) 0.0034(5) 0.0005(5) 0.0005(5) 0.0005(5)

loop_
_atom_type_symbol
_atom_type_description
_atom_type_scat_dispersion_real
_atom_type_scat_dispersion_imag
_atom_type_scat_source
C C 0.0033 0.0016 'International Tables Vol C Tables 4.2.6.8 and 6.1.1.4'
Fe Fe 0.3463 0.8444 'International Tables Vol C Tables 4.2.6.8 and 6.1.1.4'
Ce Ce -0.2486 2.6331 'International Tables Vol C Tables 4.2.6.8 and 6.1.1.4'
Bi Bi -4.1077 10.2566 'International Tables Vol C Tables 4.2.6.8 and 6.1.1.4'

loop_
_geom_angle_atom_site_label_1
_geom_angle_atom_site_label_2
_geom_angle_atom_site_label_3
_geom_angle
_geom_angle_site_symmetry_1
_geom_angle_site_symmetry_3
Ce2 Bi1 Ce2 140.27(4) 28 25_544
Ce2 Bi1 Ce2 83.370(12) 28 123_554
Ce2 Bi1 Ce2 83.370(12) 25_544 123_554
Ce2 Bi1 Ce2 83.370(12) 28 122_545
Ce2 Bi1 Ce2 83.370(12) 25_544 122_545
Ce2 Bi1 Ce2 140.27(4) 123_554 122_545
Ce2 Bi1 Ce3 70.136(19) 28 25_544
Ce2 Bi1 Ce3 70.136(19) 25_544 25_544
Ce2 Bi1 Ce3 70.136(19) 123_554 25_544
Ce2 Bi1 Ce3 70.136(19) 122_545 25_544
Ce2 Bi1 Ce1 137.639(11) 28 6
Ce2 Bi1 Ce1 69.804(15) 25_544 6
Ce2 Bi1 Ce1 69.804(15) 123_554 6
Ce2 Bi1 Ce1 137.639(11) 122_545 6
Ce3 Bi1 Ce1 125.402(17) 25_544 6
Ce2 Bi1 Ce1 137.639(11) 28 106
Ce2 Bi1 Ce1 69.804(15) 25_544 106
Ce2 Bi1 Ce1 137.639(11) 123_554 106
Ce2 Bi1 Ce1 69.804(15) 122_545 106
Ce3 Bi1 Ce1 125.402(17) 25_544 106
Ce1 Bi1 Ce1 70.391(17) 6 106
Ce2 Bi1 Ce1 69.804(15) 28 9
Ce2 Bi1 Ce1 137.639(11) 25_544 9
Ce2 Bi1 Ce1 69.804(15) 123_554 9
Ce2 Bi1 Ce1 137.639(11) 122_545 9
Ce3 Bi1 Ce1 125.402(17) 25_544 9
Ce1 Bi1 Ce1 70.391(17) 6 9
Ce1 Bi1 Ce1 109.20(3) 106 9
Ce2 Bi1 Ce1 69.804(15) 28 5
Ce2 Bi1 Ce1 137.639(11) 25_544 5
Ce2 Bi1 Ce1 137.639(11) 123_554 5
Ce2 Bi1 Ce1 69.804(15) 122_545 5
Ce3 Bi1 Ce1 125.402(17) 25_544 5
Ce1 Bi1 Ce1 109.20(3) 6 5
Ce1 Bi1 Ce1 70.391(17) 106 5
Ce1 Bi1 Ce1 70.391(17) 9 5
Ce1 Bi2 Ce1 180.00(2) 105 9
Ce1 Bi2 Ce1 60.0 105 97
Ce1 Bi2 Ce1 120.0 9 97
Ce1 Bi2 Ce1 60.0 105 101
Ce1 Bi2 Ce1 120.0 9 101
Ce1 Bi2 Ce1 60.0 97 101
Ce1 Bi2 Ce1 120.0 105 5
Ce1 Bi2 Ce1 60.0 9 5
Ce1 Bi2 Ce1 120.0 97 5
Ce1 Bi2 Ce1 180.00(2) 101 5
Ce1 Bi2 Ce1 90.0 105 106
Ce1 Bi2 Ce1 90.0 9 106
Ce1 Bi2 Ce1 60.0 97 106
Ce1 Bi2 Ce1 120.0 101 106
Ce1 Bi2 Ce1 60.0 5 106
Ce1 Bi2 Ce1 120.0 105 98
Ce1 Bi2 Ce1 60.0 9 98
Ce1 Bi2 Ce1 90.0 97 98
Ce1 Bi2 Ce1 60.0 101 98
Ce1 Bi2 Ce1 120.0 5 98
Ce1 Bi2 Ce1 120.0 106 98
Ce1 Bi2 Ce1 120.0 105 6
Ce1 Bi2 Ce1 60.0 9 6
Ce1 Bi2 Ce1 60.0 97 6
Ce1 Bi2 Ce1 90.0 101 6
Ce1 Bi2 Ce1 90.0 5 6
Ce1 Bi2 Ce1 60.0 106 6
Ce1 Bi2 Ce1 60.0 98 6
Ce1 Bi2 Ce1 60.0 105 102
Ce1 Bi2 Ce1 120.0 9 102
Ce1 Bi2 Ce1 120.0 97 102
Ce1 Bi2 Ce1 90.0 101 102
Ce1 Bi2 Ce1 90.0 5 102
Ce1 Bi2 Ce1 120.0 106 102
Ce1 Bi2 Ce1 120.0 98 102
Ce1 Bi2 Ce1 180.00(2) 6 102
Ce1 Bi2 Ce1 60.0 105 2
Ce1 Bi2 Ce1 120.0 9 2
Ce1 Bi2 Ce1 90.0 97 2
Ce1 Bi2 Ce1 120.0 101 2
Ce1 Bi2 Ce1 60.0 5 2
Ce1 Bi2 Ce1 60.0 106 2
Ce1 Bi2 Ce1 180.00(2) 98 2
Ce1 Bi2 Ce1 120.0 6 2
Ce1 Bi2 Ce1 60.0 102 2
Ce1 Bi2 Ce1 90.0 105 10
Ce1 Bi2 Ce1 90.0 9 10
Ce1 Bi2 Ce1 120.0 97 10
Ce1 Bi2 Ce1 60.0 101 10
Ce1 Bi2 Ce1 120.0 5 10
Ce1 Bi2 Ce1 180.00(2) 106 10
Ce1 Bi2 Ce1 60.0 98 10
Ce1 Bi2 Ce1 120.0 6 10
Ce1 Bi2 Ce1 60.0 102 10
Ce1 Bi2 Ce1 120.0 2 10
Ce1 Bi2 Ce1 120.0 105 .
Ce1 Bi2 Ce1 60.0 9 .
Ce1 Bi2 Ce1 180.00(2) 97 .
Ce1 Bi2 Ce1 120.0 101 .
Ce1 Bi2 Ce1 60.0 5 .
Ce1 Bi2 Ce1 120.0 106 .
Ce1 Bi2 Ce1 90.0 98 .
Ce1 Bi2 Ce1 120.0 6 .
Ce1 Bi2 Ce1 60.0 102 .
Ce1 Bi2 Ce1 90.0 2 .
Ce1 Bi2 Ce1 60.0 10 .
C1 Ce1 C1 86.8(5) 121 .
C1 Ce1 Fe1 36.8(2) 121 100
C1 Ce1 Fe1 123.6(2) . 100
C1 Ce1 Fe1 123.6(2) 121 .
C1 Ce1 Fe1 36.8(2) . .
Fe1 Ce1 Fe1 160.34(7) 100 .
C1 Ce1 Bi1 96.96(3) 121 9
C1 Ce1 Bi1 96.96(3) . 9
Fe1 Ce1 Bi1 91.631(6) 100 9
Fe1 Ce1 Bi1 91.631(6) . 9
C1 Ce1 Bi1 96.96(3) 121 5
C1 Ce1 Bi1 96.96(3) . 5
Fe1 Ce1 Bi1 91.631(6) 100 5
Fe1 Ce1 Bi1 91.631(6) . 5
Bi1 Ce1 Bi1 160.80(3) 9 5
C1 Ce1 Ce1 43.4(2) 121 121
C1 Ce1 Ce1 43.4(2) . 121
Fe1 Ce1 Ce1 80.17(3) 100 121
Fe1 Ce1 Ce1 80.17(3) . 121
Bi1 Ce1 Ce1 99.599(17) 9 121
Bi1 Ce1 Ce1 99.599(17) 5 121
C1 Ce1 Ce2 93.12(18) 121 51
C1 Ce1 Ce2 42.24(4) . 51
Fe1 Ce1 Ce2 119.31(3) 100 51
Fe1 Ce1 Ce2 49.41(2) . 51
Bi1 Ce1 Ce2 137.276(18) 9 51
Bi1 Ce1 Ce2 54.741(15) 5 51
Ce1 Ce1 Ce2 61.847(10) 121 51
C1 Ce1 Ce2 93.12(18) 121 74
C1 Ce1 Ce2 42.24(4) . 74
Fe1 Ce1 Ce2 119.31(3) 100 74
Fe1 Ce1 Ce2 49.41(2) . 74
Bi1 Ce1 Ce2 54.741(15) 9 74
Bi1 Ce1 Ce2 137.276(18) 5 74
Ce1 Ce1 Ce2 61.847(10) 121 74
Ce2 Ce1 Ce2 83.41(3) 51 74
C1 Ce1 Ce2 42.24(4) 121 171_455
C1 Ce1 Ce2 93.12(18) . 171_455
Fe1 Ce1 Ce2 49.41(2) 100 171_455
Fe1 Ce1 Ce2 119.31(3) . 171_455
Bi1 Ce1 Ce2 54.741(15) 9 171_455
Bi1 Ce1 Ce2 137.276(18) 5 171_455
Ce1 Ce1 Ce2 61.847(10) 121 171_455
Ce2 Ce1 Ce2 123.69(2) 51 171_455
Ce2 Ce1 Ce2 70.71(3) 74 171_455
C1 Ce1 Ce2 42.24(4) 121 146_455
C1 Ce1 Ce2 93.12(18) . 146_455
Fe1 Ce1 Ce2 49.41(2) 100 146_455
Fe1 Ce1 Ce2 119.31(3) . 146_455
Bi1 Ce1 Ce2 137.276(18) 9 146_455
Bi1 Ce1 Ce2 54.741(15) 5 146_455
Ce1 Ce1 Ce2 61.847(10) 121 146_455
Ce2 Ce1 Ce2 70.71(3) 51 146_455
Ce2 Ce1 Ce2 123.69(2) 74 146_455
Ce2 Ce1 Ce2 83.41(3) 171_455 146_455
C1 Ce1 Ce1 83.0(2) 121 10
C1 Ce1 Ce1 148.11(8) . 10
Fe1 Ce1 Ce1 52.31(3) 100 10
Fe1 Ce1 Ce1 141.45(2) . 10
Bi1 Ce1 Ce1 114.181(11) 9 10
Bi1 Ce1 Ce1 54.804(8) 5 10
Ce1 Ce1 Ce1 120.0 121 10
Ce2 Ce1 Ce1 108.206(14) 51 10
Ce2 Ce1 Ce1 167.875(14) 74 10
Ce2 Ce1 Ce1 99.173(13) 171_455 10
Ce2 Ce1 Ce1 59.612(10) 146_455 10
C1 Ce2 C1 77.9(5) 58 30
C1 Ce2 C1 77.9(5) 58 74
C1 Ce2 C1 77.9(5) 30 74
C1 Ce2 Fe1 39.0(2) 58 28
C1 Ce2 Fe1 39.0(2) 30 28
C1 Ce2 Fe1 75.9(3) 74 28
C1 Ce2 Fe1 39.0(2) 58 51
C1 Ce2 Fe1 75.9(3) 30 51
C1 Ce2 Fe1 39.0(2) 74 51
Fe1 Ce2 Fe1 50.18(8) 28 51
C1 Ce2 Fe1 75.9(3) 58 74
C1 Ce2 Fe1 39.0(2) 30 74
C1 Ce2 Fe1 39.0(2) 74 74
Fe1 Ce2 Fe1 50.18(8) 28 74
Fe1 Ce2 Fe1 50.18(8) 51 74
C1 Ce2 Bi1 95.5(2) 58 53
C1 Ce2 Bi1 171.4(3) 30 53
C1 Ce2 Bi1 95.5(2) 74 53
Fe1 Ce2 Bi1 134.377(17) 28 53
Fe1 Ce2 Bi1 95.56(5) 51 53
Fe1 Ce2 Bi1 134.377(17) 74 53
C1 Ce2 Bi1 95.5(2) 58 25
C1 Ce2 Bi1 95.5(2) 30 25
C1 Ce2 Bi1 171.4(3) 74 25
Fe1 Ce2 Bi1 95.56(5) 28 25
Fe1 Ce2 Bi1 134.377(17) 51 25
Fe1 Ce2 Bi1 134.377(17) 74 25
Bi1 Ce2 Bi1 90.55(3) 53 25
C1 Ce2 Bi1 171.4(3) 58 81
C1 Ce2 Bi1 95.5(2) 30 81
C1 Ce2 Bi1 95.5(2) 74 81
Fe1 Ce2 Bi1 134.377(17) 28 81
Fe1 Ce2 Bi1 134.377(17) 51 81
Fe1 Ce2 Bi1 95.56(5) 74 81
Bi1 Ce2 Bi1 90.55(3) 53 81
Bi1 Ce2 Bi1 90.55(3) 25 81
C1 Ce2 Ce1 117.6(3) 58 174
C1 Ce2 Ce1 40.0(2) 30 174
C1 Ce2 Ce1 82.55(5) 74 174
Fe1 Ce2 Ce1 78.933(15) 28 174
Fe1 Ce2 Ce1 103.71(5) 51 174
Fe1 Ce2 Ce1 53.69(4) 74 174
Bi1 Ce2 Ce1 145.31(2) 53 174
Bi1 Ce2 Ce1 95.938(10) 25 174
Bi1 Ce2 Ce1 55.456(12) 81 174
C1 Ce2 Ce1 40.0(2) 58 130
C1 Ce2 Ce1 82.55(5) 30 130
C1 Ce2 Ce1 117.6(3) 74 130
Fe1 Ce2 Ce1 53.69(4) 28 130
Fe1 Ce2 Ce1 78.933(15) 51 130
Fe1 Ce2 Ce1 103.71(5) 74 130
Bi1 Ce2 Ce1 95.938(10) 53 130
Bi1 Ce2 Ce1 55.456(12) 25 130
Bi1 Ce2 Ce1 145.31(2) 81 130
Ce1 Ce2 Ce1 115.747(10) 174 130
C1 Ce2 Ce1 40.0(2) 58 58
C1 Ce2 Ce1 117.6(3) 30 58
C1 Ce2 Ce1 82.55(5) 74 58
Fe1 Ce2 Ce1 78.933(15) 28 58
Fe1 Ce2 Ce1 53.69(4) 51 58
Fe1 Ce2 Ce1 103.71(5) 74 58
Bi1 Ce2 Ce1 55.456(12) 53 58
Bi1 Ce2 Ce1 95.938(10) 25 58
Bi1 Ce2 Ce1 145.31(2) 81 58
Ce1 Ce2 Ce1 155.75(3) 174 58
Ce1 Ce2 Ce1 56.31(2) 130 58
Bi1 Ce3 Bi1 180.0 177_556 81
Bi1 Ce3 Bi1 90.0 177_556 25
Bi1 Ce3 Bi1 90.0 81 25
Bi1 Ce3 Bi1 90.0 177_556 121_655
Bi1 Ce3 Bi1 90.0 81 121_655
Bi1 Ce3 Bi1 180.0 25 121_655
Bi1 Ce3 Bi1 90.0 177_556 53
Bi1 Ce3 Bi1 90.0 81 53
Bi1 Ce3 Bi1 90.0 25 53
Bi1 Ce3 Bi1 90.0 121_655 53
Bi1 Ce3 Bi1 90.0 177_556 149_565
Bi1 Ce3 Bi1 90.0 81 149_565
Bi1 Ce3 Bi1 90.0 25 149_565
Bi1 Ce3 Bi1 90.0 121_655 149_565
Bi1 Ce3 Bi1 180.0 53 149_565
Bi1 Ce3 Ce2 125.3 177_556 .
Bi1 Ce3 Ce2 54.7 81 .
Bi1 Ce3 Ce2 54.7 25 .
Bi1 Ce3 Ce2 125.3 121_655 .
Bi1 Ce3 Ce2 54.7 53 .
Bi1 Ce3 Ce2 125.3 149_565 .
Bi1 Ce3 Ce2 54.7 177_556 97_666
Bi1 Ce3 Ce2 125.3 81 97_666
Bi1 Ce3 Ce2 125.3 25 97_666
Bi1 Ce3 Ce2 54.7 121_655 97_666
Bi1 Ce3 Ce2 125.3 53 97_666
Bi1 Ce3 Ce2 54.7 149_565 97_666
Ce2 Ce3 Ce2 180.000(14) . 97_666
Bi1 Ce3 Ce2 125.3 177_556 100_655
Bi1 Ce3 Ce2 54.7 81 100_655
Bi1 Ce3 Ce2 125.3 25 100_655
Bi1 Ce3 Ce2 54.7 121_655 100_655
Bi1 Ce3 Ce2 54.7 53 100_655
Bi1 Ce3 Ce2 125.3 149_565 100_655
Ce2 Ce3 Ce2 70.5 . 100_655
Ce2 Ce3 Ce2 109.5 97_666 100_655
Bi1 Ce3 Ce2 125.3 177_556 2_665
Bi1 Ce3 Ce2 54.7 81 2_665
Bi1 Ce3 Ce2 125.3 25 2_665
Bi1 Ce3 Ce2 54.7 121_655 2_665
Bi1 Ce3 Ce2 125.3 53 2_665
Bi1 Ce3 Ce2 54.7 149_565 2_665
Ce2 Ce3 Ce2 109.5 . 2_665
Ce2 Ce3 Ce2 70.5 97_666 2_665
Ce2 Ce3 Ce2 70.5 100_655 2_665
Bi1 Ce3 Ce2 54.7 177_556 98_556
Bi1 Ce3 Ce2 125.3 81 98_556
Bi1 Ce3 Ce2 54.7 25 98_556
Bi1 Ce3 Ce2 125.3 121_655 98_556
Bi1 Ce3 Ce2 54.7 53 98_556
Bi1 Ce3 Ce2 125.3 149_565 98_556
Ce2 Ce3 Ce2 70.5 . 98_556
Ce2 Ce3 Ce2 109.5 97_666 98_556
Ce2 Ce3 Ce2 109.5 100_655 98_556
Ce2 Ce3 Ce2 180.000(14) 2_665 98_556
Bi1 Ce3 Ce2 54.7 177_556 3_656
Bi1 Ce3 Ce2 125.3 81 3_656
Bi1 Ce3 Ce2 125.3 25 3_656
Bi1 Ce3 Ce2 54.7 121_655 3_656
Bi1 Ce3 Ce2 54.7 53 3_656
Bi1 Ce3 Ce2 125.3 149_565 3_656
Ce2 Ce3 Ce2 109.5 . 3_656
Ce2 Ce3 Ce2 70.5 97_666 3_656
Ce2 Ce3 Ce2 70.5 100_655 3_656
Ce2 Ce3 Ce2 109.5 2_665 3_656
Ce2 Ce3 Ce2 70.5 98_556 3_656
C1 Fe1 C1 118.71(11) . 9
C1 Fe1 C1 118.71(11) . 5
C1 Fe1 C1 118.71(11) 9 5
C1 Fe1 Fe1 48.2(3) . 28
C1 Fe1 Fe1 101.2(3) 9 28
C1 Fe1 Fe1 101.2(3) 5 28
C1 Fe1 Fe1 101.2(3) . 51
C1 Fe1 Fe1 101.2(3) 9 51
C1 Fe1 Fe1 48.2(3) 5 51
Fe1 Fe1 Fe1 60.0 28 51
C1 Fe1 Fe1 101.2(3) . 74
C1 Fe1 Fe1 48.2(3) 9 74
C1 Fe1 Fe1 101.2(3) 5 74
Fe1 Fe1 Fe1 60.0 28 74
Fe1 Fe1 Fe1 60.0 51 74
C1 Fe1 Ce2 59.41(4) . 74
C1 Fe1 Ce2 163.6(3) 9 74
C1 Fe1 Ce2 59.41(4) 5 74
Fe1 Fe1 Ce2 64.91(4) 28 74
Fe1 Fe1 Ce2 64.91(4) 51 74
Fe1 Fe1 Ce2 115.42(5) 74 74
C1 Fe1 Ce2 163.6(3) . 28
C1 Fe1 Ce2 59.41(4) 9 28
C1 Fe1 Ce2 59.41(4) 5 28
Fe1 Fe1 Ce2 115.42(5) 28 28
Fe1 Fe1 Ce2 64.91(4) 51 28
Fe1 Fe1 Ce2 64.91(4) 74 28
Ce2 Fe1 Ce2 117.14(3) 74 28
C1 Fe1 Ce2 59.41(4) . 51
C1 Fe1 Ce2 59.41(4) 9 51
C1 Fe1 Ce2 163.6(3) 5 51
Fe1 Fe1 Ce2 64.91(4) 28 51
Fe1 Fe1 Ce2 115.42(5) 51 51
Fe1 Fe1 Ce2 64.91(4) 74 51
Ce2 Fe1 Ce2 117.14(3) 74 51
Ce2 Fe1 Ce2 117.14(3) 28 51
C1 Fe1 Ce1 51.7(3) . .
C1 Fe1 Ce1 115.6(2) 9 .
C1 Fe1 Ce1 115.6(2) 5 .
Fe1 Fe1 Ce1 99.83(3) 28 .
Fe1 Fe1 Ce1 141.45(2) 51 .
Fe1 Fe1 Ce1 141.45(2) 74 .
Ce2 Fe1 Ce1 76.90(2) 74 .
Ce2 Fe1 Ce1 144.75(8) 28 .
Ce2 Fe1 Ce1 76.90(2) 51 .
C1 Fe1 Ce1 115.6(2) . 9
C1 Fe1 Ce1 51.7(3) 9 9
C1 Fe1 Ce1 115.6(2) 5 9
Fe1 Fe1 Ce1 141.45(2) 28 9
Fe1 Fe1 Ce1 141.45(2) 51 9
Fe1 Fe1 Ce1 99.83(3) 74 9
Ce2 Fe1 Ce1 144.75(8) 74 9
Ce2 Fe1 Ce1 76.90(2) 28 9
Ce2 Fe1 Ce1 76.90(2) 51 9
Ce1 Fe1 Ce1 75.38(5) . 9
C1 Fe1 Ce1 115.6(2) . 5
C1 Fe1 Ce1 115.6(2) 9 5
C1 Fe1 Ce1 51.7(3) 5 5
Fe1 Fe1 Ce1 141.45(2) 28 5
Fe1 Fe1 Ce1 99.83(3) 51 5
Fe1 Fe1 Ce1 141.45(2) 74 5
Ce2 Fe1 Ce1 76.90(2) 74 5
Ce2 Fe1 Ce1 76.90(2) 28 5
Ce2 Fe1 Ce1 144.75(8) 51 5
Ce1 Fe1 Ce1 75.38(5) . 5
Ce1 Fe1 Ce1 75.38(5) 9 5
Fe1 C1 Fe1 83.7(6) . 28
Fe1 C1 Ce1 91.55(9) . .
Fe1 C1 Ce1 175.2(5) 28 .
Fe1 C1 Ce1 175.2(5) . 121
Fe1 C1 Ce1 91.55(9) 28 121
Ce1 C1 Ce1 93.2(5) . 121
Fe1 C1 Ce2 81.6(3) . 74
Fe1 C1 Ce2 81.6(3) 28 74
Ce1 C1 Ce2 97.72(17) . 74
Ce1 C1 Ce2 97.72(17) 121 74
Fe1 C1 Ce2 81.6(3) . 51
Fe1 C1 Ce2 81.6(3) 28 51
Ce1 C1 Ce2 97.72(17) . 51
Ce1 C1 Ce2 97.72(17) 121 51
Ce2 C1 Ce2 157.4(6) 74 51

loop_
_geom_bond_atom_site_label_1
_geom_bond_atom_site_label_2
_geom_bond_distance
_geom_bond_site_symmetry_2
Bi1 Ce2 3.3796(6) 28
Bi1 Ce2 3.3796(6) 25_544
Bi1 Ce2 3.3796(6) 123_554
Bi1 Ce2 3.3796(6) 122_545
Bi1 Ce3 3.3959(8) 25_544
Bi1 Ce1 3.4091(5) 6
Bi1 Ce1 3.4091(5) 106
Bi1 Ce1 3.4091(5) 9
Bi1 Ce1 3.4091(5) 5
Bi2 Ce1 3.9298(8) 105
Bi2 Ce1 3.9298(8) 9
Bi2 Ce1 3.9298(8) 97
Bi2 Ce1 3.9298(8) 101
Bi2 Ce1 3.9298(8) 5
Bi2 Ce1 3.9298(8) 106
Bi2 Ce1 3.9298(8) 98
Bi2 Ce1 3.9298(8) 6
Bi2 Ce1 3.9298(8) 102
Bi2 Ce1 3.9298(8) 2
Bi2 Ce1 3.9298(8) 10
Bi2 Ce1 3.9299(8) .
Ce1 C1 2.522(10) 121
Ce1 C1 2.522(10) .
Ce1 Fe1 3.2139(18) 100
Ce1 Fe1 3.2140(18) .
Ce1 Bi1 3.4091(5) 9
Ce1 Bi1 3.4091(5) 5
Ce1 Ce1 3.6656(16) 121
Ce1 Ce2 3.8843(4) 51
Ce1 Ce2 3.8843(4) 74
Ce1 Ce2 3.8843(4) 171_455
Ce1 Ce2 3.8843(4) 146_455
Ce1 Ce1 3.9299(8) 10
Ce2 C1 2.635(3) 58
Ce2 C1 2.635(3) 30
Ce2 C1 2.635(3) 74
Ce2 Fe1 3.0285(10) 28
Ce2 Fe1 3.0285(10) 51
Ce2 Fe1 3.0285(10) 74
Ce2 Bi1 3.3796(6) 53
Ce2 Bi1 3.3796(6) 25
Ce2 Bi1 3.3796(6) 81
Ce2 Ce1 3.8844(4) 174
Ce2 Ce1 3.8844(4) 130
Ce2 Ce1 3.8844(4) 58
Ce3 Bi1 3.3958(8) 177_556
Ce3 Bi1 3.3958(8) 81
Ce3 Bi1 3.3958(8) 25
Ce3 Bi1 3.3958(8) 121_655
Ce3 Bi1 3.3958(8) 53
Ce3 Bi1 3.3958(8) 149_565
Ce3 Ce2 3.8929(10) 97_666
Ce3 Ce2 3.8929(10) 100_655
Ce3 Ce2 3.8929(10) 2_665
Ce3 Ce2 3.8929(10) 98_556
Ce3 Ce2 3.8929(10) 3_656
Fe1 C1 1.925(11) .
Fe1 C1 1.926(11) 9
Fe1 C1 1.926(11) 5
Fe1 Fe1 2.568(4) 28
Fe1 Fe1 2.568(4) 51
Fe1 Fe1 2.568(4) 74
Fe1 Ce2 3.0285(10) 74
Fe1 Ce2 3.0285(10) 28
Fe1 Ce2 3.0285(10) 51
Fe1 Ce1 3.2140(18) 9
Fe1 Ce1 3.2140(18) 5
C1 Fe1 1.925(11) 28
C1 Ce1 2.522(10) 121
C1 Ce2 2.635(3) 74
C1 Ce2 2.635(3) 51
